data_7100767
loop_
_publ_author_name
'Richard Oakley'
'Leanne Beer'
'Jaclyn L. Brusso'
'Robert C. Haddon'
'Mikhail E. Itkis'
'Alicea A. Leitch'
'Robert W. Reed'
'John F. Richardson'

_publ_section_title
;
Selenium based neutral radical conductors
;
_journal_name_full 'Chemical Communications'
_journal_paper_doi 10.1039/b416352d
_journal_year 2005
_chemical_formula_moiety 'C5 H2 N3 S2 Se2, F6 Sb'
_chemical_formula_sum 'C5 H2 F6 N3 S2 Sb Se2'
_chemical_formula_weight 561.89
_space_group_IT_number 62
_space_group_name_Hall '-P 2ac 2n'
_space_group_name_H-M_alt 'P n m a'
_symmetry_cell_setting orthorhombic
_symmetry_space_group_name_Hall '-P 2ac 2n'
_symmetry_space_group_name_H-M 'P n m a'
_cell_angle_alpha 90.00
_cell_angle_beta 90.00
_cell_angle_gamma 90.00
_cell_formula_units_Z 4
_cell_length_a 10.778(2)
_cell_length_b 14.142(3)
_cell_length_c 8.4526(2)
_cell_measurement_temperature 295(2)
_cell_volume 1288.4(4)
_diffrn_ambient_temperature 295(2)
_exptl_crystal_density_diffrn 2.897
_cod_depositor_comments
;
The following automatic conversions were performed:
'_symmetry_cell_setting' value 'Orthorhombic' changed to 'orthorhombic'
according to '/home/saulius/struct/CIF-dictionaries/cif_core.dic'
dictionary named 'cif_core.dic' version 2.4.1 from 2010-06-29.

Automatic conversion script
Id: cif_fix_enum 1527 2010-12-29 10:47:43Z saulius 
;
_cod_original_sg_symbol_Hall -P2ac2n
_cod_database_code 7100767

loop_
_symmetry_equiv_pos_as_xyz
'x, y, z'
'-x+1/2, -y, z+1/2'
'-x, y+1/2, -z'
'x+1/2, -y+1/2, -z+1/2'
'-x, -y, -z'
'x-1/2, y, -z-1/2'
'x, -y-1/2, z'
'-x-1/2, y-1/2, z-1/2'

loop_
_atom_site_label
_atom_site_type_symbol
_atom_site_fract_x
_atom_site_fract_y
_atom_site_fract_z
_atom_site_U_iso_or_equiv
_atom_site_adp_type
_atom_site_occupancy
_atom_site_symmetry_multiplicity
_atom_site_calc_flag
_atom_site_refinement_flags
_atom_site_disorder_assembly
_atom_site_disorder_group
Se1 Se 0.84923(5) 0.52021(4) 0.59485(7) 0.05483(18) Uani 1 1 d . . .
S1 S 0.67967(12) 0.44173(11) 0.65878(19) 0.0555(4) Uani 1 1 d . . .
N1 N 0.9327(4) 0.4138(3) 0.5507(5) 0.0460(10) Uani 1 1 d . . .
N2 N 0.9285(5) 0.2500 0.5484(7) 0.0425(15) Uani 1 2 d S . .
C1 C 0.7435(4) 0.3337(4) 0.6272(5) 0.0401(11) Uani 1 1 d . . .
C2 C 0.8721(4) 0.3353(4) 0.5734(5) 0.0376(10) Uani 1 1 d . . .
C3 C 0.6818(6) 0.2500 0.6494(9) 0.0433(17) Uani 1 2 d S . .
H2 H 0.999(8) 0.2500 0.522(10) 0.07(3) Uiso 1 2 d S . .
H3 H 0.610(8) 0.2500 0.670(10) 0.06(3) Uiso 1 2 d S . .
Sb Sb 0.86369(4) 0.2500 0.08983(6) 0.04274(15) Uani 1 2 d S . .
F1 F 0.7011(4) 0.2500 0.0085(5) 0.0591(12) Uani 1 2 d S . .
F2 F 0.9079(3) 0.3424(3) -0.0578(4) 0.0685(9) Uani 1 1 d . . .
F3 F 1.0226(4) 0.2500 0.1771(6) 0.0691(14) Uani 1 2 d S . .
F4 F 0.8164(3) 0.3443(2) 0.2321(4) 0.0644(9) Uani 1 1 d . . .

loop_
_atom_site_aniso_label
_atom_site_aniso_U_11
_atom_site_aniso_U_22
_atom_site_aniso_U_33
_atom_site_aniso_U_23
_atom_site_aniso_U_13
_atom_site_aniso_U_12
Se1 0.0433(3) 0.0556(4) 0.0655(4) -0.0028(3) 0.0066(3) 0.0031(2)
S1 0.0387(7) 0.0568(9) 0.0709(10) -0.0011(8) 0.0132(7) 0.0068(6)
N1 0.038(2) 0.050(3) 0.050(3) -0.006(2) 0.0015(18) 0.0019(19)
N2 0.026(3) 0.051(4) 0.051(4) 0.000 0.007(3) 0.000
C1 0.036(2) 0.052(3) 0.032(2) 0.000(2) 0.0003(19) 0.004(2)
C2 0.027(2) 0.055(3) 0.031(2) -0.002(2) -0.0026(19) 0.002(2)
C3 0.026(3) 0.054(5) 0.049(4) 0.000 0.002(3) 0.000
Sb 0.0355(2) 0.0534(3) 0.0393(3) 0.000 -0.0067(2) 0.000
F1 0.034(2) 0.087(3) 0.056(3) 0.000 -0.010(2) 0.000
F2 0.065(2) 0.078(2) 0.063(2) 0.0220(19) -0.0017(17) -0.0110(18)
F3 0.044(2) 0.088(4) 0.075(3) 0.000 -0.024(2) 0.000
F4 0.075(2) 0.064(2) 0.0546(19) -0.0121(17) -0.0141(17) 0.0121(17)

loop_
_geom_bond_atom_site_label_1
_geom_bond_atom_site_label_2
_geom_bond_distance
_geom_bond_site_symmetry_2
_geom_bond_publ_flag
Se1 N1 1.793(4) . no
Se1 S1 2.2054(15) . no
S1 C1 1.697(5) . no
N1 C2 1.301(6) . no
N2 C2 1.368(5) 7_565 no
N2 C2 1.368(5) . no
N2 H2 0.79(9) . no
C1 C3 1.371(6) . no
C1 C2 1.459(6) . no
C3 C1 1.371(6) 7_565 no
C3 H3 0.80(8) . no
Sb F3 1.865(4) . no
Sb F4 1.867(3) 7_565 no
Sb F4 1.867(3) . no
Sb F2 1.869(3) 7_565 no
Sb F2 1.869(3) . no
Sb F1 1.883(4) . no
